data_4310405
loop_
_publ_author_name
'Rama Acharyya'
'Falguni Basuli'
'Ren-Zhang Wang'
'Thomas C. W. Mak'
'Samaresh Bhattacharya'

_publ_section_title
;
 Iridium(III) Complexes Formed by O-H and/Or C-H Activation of
 2-(Arylazo)phenols
;
_journal_name_full 'Inorganic Chemistry'
_journal_page_first 704
_journal_page_last 711
_journal_paper_doi 10.1021/ic034785w
_journal_volume 43
_journal_year 2004
_chemical_formula_sum 'C49 H41 Cl2 Ir N2 O P2'
_chemical_formula_weight 998.88
_chemical_name_systematic
; 
 ? 
;
_space_group_IT_number 61
_symmetry_cell_setting orthorhombic
_symmetry_space_group_name_Hall '-P 2ac 2ab'
_symmetry_space_group_name_H-M 'P b c a'
_atom_sites_solution_hydrogens geom
_atom_sites_solution_primary direct
_atom_sites_solution_secondary difmap
_audit_creation_method SHELXL-97
_cell_angle_alpha 90.00
_cell_angle_beta 90.00
_cell_angle_gamma 90.00
_cell_formula_units_Z 8
_cell_length_a 19.1548(11)
_cell_length_b 19.6711(11)
_cell_length_c 23.2453(14)
_cell_measurement_temperature 293(2)
_cell_volume 8758.7(9)
_computing_cell_refinement 'Bruker SMART'
_computing_data_collection 'Bruker SMART'
_computing_data_reduction 'Bruker SHELXTL'
_computing_molecular_graphics 'Bruker SHELXTL'
_computing_publication_material 'Bruker SHELXTL'
_computing_structure_refinement 'SHELXL-97 (Sheldrick, 1997)'
_computing_structure_solution 'SHELXS-97 (Sheldrick, 1990)'
_diffrn_ambient_temperature 293(2)
_diffrn_measured_fraction_theta_full 0.999
_diffrn_measured_fraction_theta_max 0.999
_diffrn_measurement_device_type 'CCD area detector'
_diffrn_measurement_method 'phi and omega scans'
_diffrn_radiation_monochromator graphite
_diffrn_radiation_source 'fine-focus sealed tube'
_diffrn_radiation_type MoK\a
_diffrn_radiation_wavelength 0.71073
_diffrn_reflns_av_R_equivalents 0.1135
_diffrn_reflns_av_sigmaI/netI 0.1057
_diffrn_reflns_limit_h_max 17
_diffrn_reflns_limit_h_min -25
_diffrn_reflns_limit_k_max 24
_diffrn_reflns_limit_k_min -25
_diffrn_reflns_limit_l_max 30
_diffrn_reflns_limit_l_min -30
_diffrn_reflns_number 57886
_diffrn_reflns_theta_full 28.03
_diffrn_reflns_theta_max 28.03
_diffrn_reflns_theta_min 1.72
_exptl_absorpt_coefficient_mu 3.282
_exptl_absorpt_correction_type none
_exptl_crystal_density_diffrn 1.515
_exptl_crystal_density_method 'not measured'
_exptl_crystal_F_000 3984
_exptl_crystal_size_max 0.40
_exptl_crystal_size_mid 0.22
_exptl_crystal_size_min 0.16
_refine_diff_density_max 1.118
_refine_diff_density_min -0.912
_refine_diff_density_rms 0.120
_refine_ls_extinction_method none
_refine_ls_goodness_of_fit_ref 0.906
_refine_ls_hydrogen_treatment mixed
_refine_ls_matrix_type full
_refine_ls_number_parameters 517
_refine_ls_number_reflns 10592
_refine_ls_number_restraints 1
_refine_ls_restrained_S_all 0.906
_refine_ls_R_factor_all 0.1293
_refine_ls_R_factor_gt 0.0398
_refine_ls_shift/su_max 0.001
_refine_ls_shift/su_mean 0.000
_refine_ls_structure_factor_coef Fsqd
_refine_ls_weighting_details 'calc w=1/[\s^2^(Fo^2^)+(0.0345P)^2^+0.0000P] where P=(Fo^2^+2Fc^2^)/3'
_refine_ls_weighting_scheme calc
_refine_ls_wR_factor_gt 0.0765
_refine_ls_wR_factor_ref 0.1041
_reflns_number_gt 4869
_reflns_number_total 10592
_reflns_threshold_expression >2sigma(I)
_cod_data_source_file ic034785wsi20031028_080709.cif
_cod_data_source_block irs3
_cod_depositor_comments
;
The following automatic conversions were performed:
'_symmetry_cell_setting' value 'Orthorhombic' changed to 'orthorhombic'
according to '/home/saulius/struct/CIF-dictionaries/cif_core.dic'
dictionary named 'cif_core.dic' version 2.4.1 from 2010-06-29.

Automatic conversion script
Id: cif_fix_enum 1527 2010-12-29 10:47:43Z saulius 
;
_cod_database_code 4310405

loop_
_symmetry_equiv_pos_as_xyz
'x, y, z'
'-x+1/2, -y, z+1/2'
'-x, y+1/2, -z+1/2'
'x+1/2, -y+1/2, -z'
'-x, -y, -z'
'x-1/2, y, -z-1/2'
'x, -y-1/2, z-1/2'
'-x-1/2, y-1/2, z'

loop_
_atom_site_label
_atom_site_type_symbol
_atom_site_fract_x
_atom_site_fract_y
_atom_site_fract_z
_atom_site_U_iso_or_equiv
_atom_site_adp_type
_atom_site_occupancy
_atom_site_symmetry_multiplicity
_atom_site_calc_flag
_atom_site_refinement_flags
_atom_site_disorder_assembly
_atom_site_disorder_group
Ir1 Ir 0.222053(14) 0.261927(12) 0.339283(10) 0.03543(8) Uani 1 1 d D . .
H1 H 0.186(3) 0.200(2) 0.331(2) 0.060 Uiso 1 1 d D . .
Cl1 Cl 0.33637(9) 0.21377(8) 0.33894(8) 0.0504(4) Uani 1 1 d . . .
P1 P 0.22684(10) 0.26084(9) 0.44090(7) 0.0427(4) Uani 1 1 d . . .
C1 C 0.3132(4) 0.2790(4) 0.4713(3) 0.0486(19) Uani 1 1 d . . .
C2 C 0.3389(4) 0.2444(4) 0.5178(3) 0.068(2) Uani 1 1 d . . .
H2A H 0.3139 0.2088 0.5341 0.081 Uiso 1 1 calc R . .
C3 C 0.4040(5) 0.2641(6) 0.5403(4) 0.094(3) Uani 1 1 d . . .
H3A H 0.4226 0.2404 0.5714 0.112 Uiso 1 1 calc R . .
C4 C 0.4399(5) 0.3166(6) 0.5177(4) 0.095(4) Uani 1 1 d . . .
H4A H 0.4824 0.3293 0.5338 0.113 Uiso 1 1 calc R . .
C5 C 0.4150(5) 0.3501(5) 0.4729(4) 0.084(3) Uani 1 1 d . . .
H5A H 0.4402 0.3864 0.4579 0.101 Uiso 1 1 calc R . .
C6 C 0.3518(4) 0.3322(4) 0.4479(3) 0.064(2) Uani 1 1 d . . .
H6A H 0.3354 0.3555 0.4159 0.077 Uiso 1 1 calc R . .
C7 C 0.1701(4) 0.3224(3) 0.4748(3) 0.0431(17) Uani 1 1 d . . .
C8 C 0.1956(5) 0.3803(4) 0.5004(4) 0.086(3) Uani 1 1 d . . .
H8A H 0.2437 0.3857 0.5034 0.103 Uiso 1 1 calc R . .
P2 P 0.22488(10) 0.25439(8) 0.23930(7) 0.0392(4) Uani 1 1 d . . .
C9 C 0.1531(6) 0.4304(5) 0.5217(5) 0.112(4) Uani 1 1 d . . .
H9A H 0.1722 0.4684 0.5395 0.135 Uiso 1 1 calc R . .
C10 C 0.0829(6) 0.4240(5) 0.5167(4) 0.091(3) Uani 1 1 d . . .
H10A H 0.0538 0.4583 0.5304 0.109 Uiso 1 1 calc R . .
C11 C 0.0548(5) 0.3681(5) 0.4919(4) 0.076(3) Uani 1 1 d . . .
H11A H 0.0066 0.3636 0.4889 0.091 Uiso 1 1 calc R . .
C12 C 0.0984(4) 0.3173(4) 0.4710(3) 0.058(2) Uani 1 1 d . . .
H12A H 0.0788 0.2790 0.4540 0.070 Uiso 1 1 calc R . .
C13 C 0.2014(4) 0.1808(3) 0.4739(3) 0.0454(19) Uani 1 1 d . . .
C14 C 0.1567(4) 0.1740(4) 0.5202(3) 0.053(2) Uani 1 1 d . . .
H14A H 0.1395 0.2128 0.5382 0.064 Uiso 1 1 calc R . .
C15 C 0.1370(4) 0.1109(4) 0.5402(3) 0.067(2) Uani 1 1 d . . .
H15A H 0.1074 0.1077 0.5718 0.081 Uiso 1 1 calc R . .
C16 C 0.1607(5) 0.0530(4) 0.5142(4) 0.081(3) Uani 1 1 d . . .
H16A H 0.1456 0.0107 0.5270 0.097 Uiso 1 1 calc R . .
C17 C 0.2074(5) 0.0573(4) 0.4685(4) 0.078(3) Uani 1 1 d . . .
H17A H 0.2258 0.0182 0.4519 0.094 Uiso 1 1 calc R . .
C18 C 0.2256(5) 0.1196(3) 0.4487(3) 0.064(2) Uani 1 1 d . . .
H18A H 0.2552 0.1223 0.4171 0.077 Uiso 1 1 calc R . .
C19 C 0.2805(4) 0.3185(3) 0.2042(3) 0.0391(16) Uani 1 1 d . . .
C20 C 0.3412(4) 0.3381(4) 0.2303(3) 0.055(2) Uani 1 1 d . . .
H20A H 0.3532 0.3206 0.2662 0.066 Uiso 1 1 calc R . .
C21 C 0.3849(4) 0.3846(4) 0.2029(4) 0.076(3) Uani 1 1 d . . .
H21A H 0.4259 0.3983 0.2207 0.091 Uiso 1 1 calc R . .
C22 C 0.3682(5) 0.4098(4) 0.1506(4) 0.070(2) Uani 1 1 d . . .
H22A H 0.3984 0.4397 0.1322 0.083 Uiso 1 1 calc R . .
C23 C 0.3071(5) 0.3914(4) 0.1249(3) 0.066(2) Uani 1 1 d . . .
H23A H 0.2951 0.4099 0.0894 0.079 Uiso 1 1 calc R . .
C24 C 0.2626(4) 0.3453(4) 0.1514(3) 0.053(2) Uani 1 1 d . . .
H24A H 0.2210 0.3325 0.1336 0.064 Uiso 1 1 calc R . .
C25 C 0.2558(4) 0.1739(4) 0.2106(3) 0.0466(19) Uani 1 1 d . . .
C26 C 0.2935(4) 0.1710(4) 0.1611(4) 0.063(2) Uani 1 1 d . . .
H26A H 0.3084 0.2110 0.1437 0.076 Uiso 1 1 calc R . .
C27 C 0.3100(5) 0.1086(5) 0.1365(4) 0.090(3) Uani 1 1 d . . .
H27A H 0.3374 0.1072 0.1036 0.107 Uiso 1 1 calc R . .
C28 C 0.2867(5) 0.0502(5) 0.1596(4) 0.090(3) Uani 1 1 d . . .
H28A H 0.2973 0.0088 0.1423 0.108 Uiso 1 1 calc R . .
C29 C 0.2482(5) 0.0519(4) 0.2080(4) 0.083(3) Uani 1 1 d . . .
H29A H 0.2315 0.0116 0.2239 0.100 Uiso 1 1 calc R . .
C30 C 0.2331(5) 0.1131(3) 0.2341(3) 0.073(3) Uani 1 1 d . . .
H30A H 0.2074 0.1136 0.2680 0.087 Uiso 1 1 calc R . .
C31 C 0.1414(4) 0.2652(4) 0.2022(3) 0.0455(17) Uani 1 1 d . . .
C32 C 0.1135(4) 0.2130(4) 0.1694(3) 0.059(2) Uani 1 1 d . . .
H32A H 0.1377 0.1723 0.1656 0.070 Uiso 1 1 calc R . .
C33 C 0.0493(5) 0.2214(5) 0.1422(3) 0.074(3) Uani 1 1 d . . .
H33A H 0.0306 0.1862 0.1204 0.089 Uiso 1 1 calc R . .
C34 C 0.0138(4) 0.2811(5) 0.1476(4) 0.076(3) Uani 1 1 d . . .
H34A H -0.0289 0.2865 0.1293 0.092 Uiso 1 1 calc R . .
C35 C 0.0406(4) 0.3332(4) 0.1800(3) 0.066(2) Uani 1 1 d . . .
H35A H 0.0158 0.3735 0.1839 0.079 Uiso 1 1 calc R . .
C36 C 0.1051(4) 0.3256(4) 0.2071(3) 0.0488(19) Uani 1 1 d . . .
H36A H 0.1237 0.3613 0.2284 0.059 Uiso 1 1 calc R . .
O1 O 0.2592(2) 0.3650(2) 0.3414(2) 0.0465(11) Uani 1 1 d . . .
N1 N 0.0661(3) 0.2913(3) 0.3334(2) 0.0448(14) Uani 1 1 d . . .
N2 N 0.1281(3) 0.3095(3) 0.3395(2) 0.0400(13) Uani 1 1 d . . .
Cl2 Cl -0.03761(17) 0.01066(12) 0.31251(16) 0.1430(14) Uani 1 1 d . . .
C37 C 0.0718(4) 0.1710(4) 0.3647(3) 0.051(2) Uani 1 1 d . . .
H37A H 0.1062 0.1803 0.3918 0.061 Uiso 1 1 calc R . .
C42 C 0.0458(5) 0.1051(4) 0.3594(4) 0.071(3) Uani 1 1 d . . .
H42A H 0.0635 0.0702 0.3820 0.085 Uiso 1 1 calc R . .
C41 C -0.0068(5) 0.0926(4) 0.3197(4) 0.074(3) Uani 1 1 d . . .
C40 C -0.0330(5) 0.1440(4) 0.2876(4) 0.076(3) Uani 1 1 d . . .
H40A H -0.0686 0.1349 0.2615 0.092 Uiso 1 1 calc R . .
C39 C -0.0085(4) 0.2090(4) 0.2928(3) 0.055(2) Uani 1 1 d . . .
H39A H -0.0286 0.2439 0.2715 0.066 Uiso 1 1 calc R . .
C38 C 0.0466(4) 0.2229(3) 0.3300(3) 0.0439(18) Uani 1 1 d . . .
C44 C 0.1371(3) 0.3826(3) 0.3422(3) 0.0416(16) Uani 1 1 d . . .
C43 C 0.2066(4) 0.4061(3) 0.3424(3) 0.0466(18) Uani 1 1 d . . .
C48 C 0.2153(4) 0.4778(3) 0.3419(3) 0.059(2) Uani 1 1 d . . .
H48A H 0.2600 0.4960 0.3399 0.070 Uiso 1 1 calc R . .
C47 C 0.1601(5) 0.5200(4) 0.3444(4) 0.069(2) Uani 1 1 d . . .
H47A H 0.1680 0.5666 0.3444 0.083 Uiso 1 1 calc R . .
C46 C 0.0905(5) 0.4961(4) 0.3469(4) 0.061(2) Uani 1 1 d . . .
C45 C 0.0811(4) 0.4271(3) 0.3453(3) 0.054(2) Uani 1 1 d . . .
H45A H 0.0359 0.4097 0.3463 0.064 Uiso 1 1 calc R . .
C49 C 0.0308(5) 0.5453(4) 0.3512(4) 0.100(3) Uani 1 1 d . . .
H49A H -0.0124 0.5206 0.3525 0.150 Uiso 1 1 calc R . .
H49B H 0.0309 0.5748 0.3183 0.150 Uiso 1 1 calc R . .
H49C H 0.0356 0.5719 0.3856 0.150 Uiso 1 1 calc R . .

loop_
_atom_site_aniso_label
_atom_site_aniso_U_11
_atom_site_aniso_U_22
_atom_site_aniso_U_33
_atom_site_aniso_U_23
_atom_site_aniso_U_13
_atom_site_aniso_U_12
Ir1 0.03727(14) 0.04090(13) 0.02811(12) 0.00003(13) 0.00048(15) -0.00131(13)
Cl1 0.0459(10) 0.0532(9) 0.0520(10) -0.0008(10) -0.0001(10) 0.0075(9)
P1 0.0468(11) 0.0545(10) 0.0268(9) 0.0051(8) 0.0015(9) 0.0031(11)
C1 0.039(4) 0.074(5) 0.032(4) -0.009(4) -0.004(3) 0.008(4)
C2 0.073(6) 0.091(6) 0.039(4) 0.009(4) -0.008(4) 0.012(5)
C3 0.070(7) 0.160(10) 0.051(6) -0.005(6) -0.027(5) 0.024(7)
C4 0.050(6) 0.170(11) 0.064(7) -0.031(7) -0.014(6) -0.003(7)
C5 0.059(7) 0.115(8) 0.079(8) -0.031(6) -0.005(6) -0.019(6)
C6 0.051(6) 0.101(7) 0.041(5) 0.002(5) -0.009(4) -0.007(5)
C7 0.051(5) 0.047(4) 0.031(4) -0.002(3) -0.001(4) -0.008(4)
C8 0.062(6) 0.076(6) 0.121(9) -0.027(6) 0.019(6) 0.008(5)
P2 0.0412(9) 0.0433(10) 0.0330(9) 0.0033(7) -0.0016(9) -0.0029(10)
C9 0.090(9) 0.076(7) 0.171(12) -0.043(7) 0.041(9) -0.010(7)
C10 0.103(9) 0.070(7) 0.100(8) -0.010(6) 0.044(7) 0.022(6)
C11 0.062(6) 0.102(7) 0.063(6) 0.007(5) 0.018(5) 0.023(6)
C12 0.068(6) 0.064(5) 0.042(5) -0.009(4) 0.007(4) 0.010(5)
C13 0.054(5) 0.041(4) 0.041(4) 0.002(3) -0.007(4) -0.004(3)
C14 0.057(5) 0.065(5) 0.037(4) 0.001(4) 0.003(4) 0.011(4)
C15 0.087(7) 0.076(6) 0.039(5) 0.018(4) 0.005(4) -0.014(5)
C16 0.120(9) 0.061(6) 0.061(6) 0.019(5) -0.008(6) -0.014(6)
C17 0.123(9) 0.056(5) 0.055(6) 0.020(4) 0.008(6) 0.023(5)
C18 0.101(7) 0.048(4) 0.044(5) 0.009(4) 0.015(5) 0.013(5)
C19 0.039(4) 0.041(4) 0.037(4) -0.004(3) 0.005(4) 0.000(4)
C20 0.051(5) 0.079(5) 0.036(4) 0.012(4) -0.004(4) -0.011(5)
C21 0.052(6) 0.098(7) 0.077(7) 0.022(6) -0.005(5) -0.029(5)
C22 0.068(6) 0.080(6) 0.061(6) 0.018(5) 0.013(5) -0.020(5)
C23 0.074(6) 0.075(6) 0.048(5) 0.019(4) 0.005(5) -0.015(5)
C24 0.053(5) 0.066(5) 0.042(5) 0.002(4) -0.003(4) -0.013(4)
C25 0.054(5) 0.056(5) 0.030(4) -0.001(3) -0.005(4) -0.003(4)
C26 0.075(6) 0.055(4) 0.060(5) -0.018(5) 0.016(5) -0.009(4)
C27 0.101(8) 0.094(7) 0.074(7) -0.044(6) 0.016(6) 0.003(6)
C28 0.129(9) 0.064(6) 0.077(7) -0.019(6) 0.009(7) 0.011(6)
C29 0.144(10) 0.050(5) 0.056(6) -0.007(4) -0.002(6) -0.005(5)
C30 0.130(9) 0.040(4) 0.048(5) -0.002(4) 0.007(5) 0.007(5)
C31 0.044(4) 0.052(4) 0.041(4) 0.006(4) -0.004(3) -0.013(4)
C32 0.058(5) 0.064(5) 0.054(5) 0.006(4) -0.009(4) -0.009(4)
C33 0.070(7) 0.083(7) 0.069(6) 0.006(5) -0.019(5) -0.024(5)
C34 0.050(6) 0.109(8) 0.070(7) 0.030(6) -0.014(5) -0.024(6)
C35 0.052(6) 0.075(6) 0.071(6) 0.016(5) 0.005(5) 0.002(5)
C36 0.045(5) 0.064(5) 0.038(5) 0.009(4) -0.006(4) -0.003(4)
O1 0.035(3) 0.059(3) 0.045(3) -0.003(3) 0.004(3) 0.003(2)
N1 0.042(4) 0.047(3) 0.045(4) -0.001(3) 0.001(3) -0.009(3)
N2 0.033(3) 0.059(4) 0.028(3) 0.005(3) 0.002(3) -0.005(3)
Cl2 0.132(3) 0.0608(15) 0.236(4) -0.0221(19) -0.018(3) -0.0299(17)
C37 0.048(5) 0.053(5) 0.051(5) 0.002(4) 0.009(4) -0.007(4)
C42 0.064(6) 0.059(6) 0.089(7) 0.012(5) 0.012(5) -0.006(5)
C41 0.068(7) 0.044(5) 0.108(8) -0.015(5) 0.018(6) -0.001(5)
C40 0.071(7) 0.061(6) 0.098(8) -0.021(5) -0.013(6) -0.013(5)
C39 0.043(5) 0.059(5) 0.064(6) -0.001(4) 0.002(4) -0.005(4)
C38 0.046(4) 0.040(4) 0.046(5) -0.004(3) 0.001(4) 0.000(3)
C44 0.045(4) 0.041(4) 0.039(4) 0.000(4) 0.000(4) -0.002(3)
C43 0.062(5) 0.045(4) 0.033(4) -0.004(4) 0.002(4) -0.018(4)
C48 0.069(5) 0.048(4) 0.058(5) 0.000(4) 0.009(5) -0.018(4)
C47 0.095(7) 0.039(4) 0.073(6) 0.002(5) 0.003(6) -0.010(5)
C46 0.077(6) 0.047(5) 0.060(6) 0.004(4) 0.014(5) 0.004(4)
C45 0.056(5) 0.045(4) 0.059(5) 0.001(4) 0.007(4) -0.003(4)
C49 0.099(8) 0.060(5) 0.142(10) 0.000(6) 0.022(7) 0.013(6)

loop_
_atom_type_symbol
_atom_type_description
_atom_type_scat_dispersion_real
_atom_type_scat_dispersion_imag
_atom_type_scat_source
C C 0.0033 0.0016 'International Tables Vol C Tables 4.2.6.8 and 6.1.1.4'
H H 0.0000 0.0000 'International Tables Vol C Tables 4.2.6.8 and 6.1.1.4'
N N 0.0061 0.0033 'International Tables Vol C Tables 4.2.6.8 and 6.1.1.4'
O O 0.0106 0.0060 'International Tables Vol C Tables 4.2.6.8 and 6.1.1.4'
P P 0.1023 0.0942 'International Tables Vol C Tables 4.2.6.8 and 6.1.1.4'
Cl Cl 0.1484 0.1585 'International Tables Vol C Tables 4.2.6.8 and 6.1.1.4'
Ir Ir -1.4442 7.9887 'International Tables Vol C Tables 4.2.6.8 and 6.1.1.4'

loop_
_geom_angle_atom_site_label_1
_geom_angle_atom_site_label_2
_geom_angle_atom_site_label_3
_geom_angle
_geom_angle_site_symmetry_1
_geom_angle_site_symmetry_3
_geom_angle_publ_flag
H1 Ir1 N2 88(2) . . ?
H1 Ir1 O1 168(2) . . ?
N2 Ir1 O1 81.87(18) . . ?
H1 Ir1 P2 79(2) . . ?
N2 Ir1 P2 93.00(16) . . ?
O1 Ir1 P2 94.30(13) . . ?
H1 Ir1 P1 99(2) . . ?
N2 Ir1 P1 92.07(16) . . ?
O1 Ir1 P1 88.45(14) . . ?
P2 Ir1 P1 174.52(6) . . ?
H1 Ir1 Cl1 96(2) . . ?
N2 Ir1 Cl1 175.91(15) . . ?
O1 Ir1 Cl1 94.04(12) . . ?
P2 Ir1 Cl1 87.14(7) . . ?
P1 Ir1 Cl1 87.95(7) . . ?
C7 P1 C13 103.6(3) . . ?
C7 P1 C1 104.1(3) . . ?
C13 P1 C1 104.3(3) . . ?
C7 P1 Ir1 114.0(2) . . ?
C13 P1 Ir1 114.8(2) . . ?
C1 P1 Ir1 114.7(2) . . ?
C2 C1 C6 119.4(7) . . ?
C2 C1 P1 122.1(6) . . ?
C6 C1 P1 118.4(6) . . ?
C1 C2 C3 118.5(8) . . ?
C4 C3 C2 121.1(9) . . ?
C5 C4 C3 120.4(10) . . ?
C4 C5 C6 121.1(10) . . ?
C5 C6 C1 119.5(8) . . ?
C8 C7 C12 116.2(7) . . ?
C8 C7 P1 122.1(6) . . ?
C12 C7 P1 121.4(5) . . ?
C9 C8 C7 122.8(9) . . ?
C25 P2 C31 102.3(3) . . ?
C25 P2 C19 104.2(3) . . ?
C31 P2 C19 102.6(3) . . ?
C25 P2 Ir1 115.4(2) . . ?
C31 P2 Ir1 116.2(2) . . ?
C19 P2 Ir1 114.3(2) . . ?
C10 C9 C8 119.4(9) . . ?
C11 C10 C9 120.4(9) . . ?
C10 C11 C12 119.6(9) . . ?
C7 C12 C11 121.5(8) . . ?
C14 C13 C18 116.3(6) . . ?
C14 C13 P1 125.3(6) . . ?
C18 C13 P1 118.3(6) . . ?
C15 C14 C13 121.3(7) . . ?
C16 C15 C14 120.7(8) . . ?
C15 C16 C17 120.0(8) . . ?
C18 C17 C16 118.7(8) . . ?
C17 C18 C13 123.0(8) . . ?
C20 C19 C24 120.0(7) . . ?
C20 C19 P2 119.2(5) . . ?
C24 C19 P2 120.7(6) . . ?
C19 C20 C21 119.4(7) . . ?
C22 C21 C20 120.7(8) . . ?
C21 C22 C23 120.0(8) . . ?
C22 C23 C24 120.4(8) . . ?
C19 C24 C23 119.4(7) . . ?
C26 C25 C30 117.7(7) . . ?
C26 C25 P2 121.3(6) . . ?
C30 C25 P2 120.4(6) . . ?
C25 C26 C27 120.3(8) . . ?
C28 C27 C26 121.1(9) . . ?
C27 C28 C29 119.6(8) . . ?
C28 C29 C30 120.3(8) . . ?
C29 C30 C25 121.0(8) . . ?
C36 C31 C32 119.2(7) . . ?
C36 C31 P2 120.1(5) . . ?
C32 C31 P2 120.7(6) . . ?
C31 C32 C33 120.2(7) . . ?
C34 C33 C32 120.0(8) . . ?
C33 C34 C35 120.5(8) . . ?
C34 C35 C36 120.0(8) . . ?
C31 C36 C35 120.1(7) . . ?
C43 O1 Ir1 109.4(4) . . ?
N2 N1 C38 122.5(6) . . ?
N1 N2 C44 113.7(5) . . ?
N1 N2 Ir1 135.3(4) . . ?
C44 N2 Ir1 110.7(4) . . ?
C38 C37 C42 120.5(7) . . ?
C41 C42 C37 118.9(8) . . ?
C40 C41 C42 120.2(8) . . ?
C40 C41 Cl2 121.2(8) . . ?
C42 C41 Cl2 118.6(7) . . ?
C41 C40 C39 121.5(8) . . ?
C40 C39 C38 120.0(8) . . ?
C37 C38 C39 118.7(6) . . ?
C37 C38 N1 125.5(7) . . ?
C39 C38 N1 115.3(6) . . ?
C45 C44 C43 121.6(6) . . ?
C45 C44 N2 122.5(6) . . ?
C43 C44 N2 115.9(6) . . ?
O1 C43 C44 122.1(6) . . ?
O1 C43 C48 121.9(7) . . ?
C44 C43 C48 115.9(7) . . ?
C47 C48 C43 121.3(7) . . ?
C48 C47 C46 122.6(7) . . ?
C45 C46 C47 116.9(7) . . ?
C45 C46 C49 122.6(8) . . ?
C47 C46 C49 120.5(7) . . ?
C46 C45 C44 121.6(7) . . ?

loop_
_geom_bond_atom_site_label_1
_geom_bond_atom_site_label_2
_geom_bond_distance
_geom_bond_site_symmetry_2
_geom_bond_publ_flag
Ir1 H1 1.42(4) . ?
Ir1 N2 2.029(5) . ?
Ir1 O1 2.149(4) . ?
Ir1 P2 2.3295(17) . ?
Ir1 P1 2.3640(17) . ?
Ir1 Cl1 2.3859(17) . ?
P1 C7 1.808(7) . ?
P1 C13 1.818(7) . ?
P1 C1 1.833(7) . ?
C1 C2 1.368(9) . ?
C1 C6 1.391(9) . ?
C2 C3 1.408(11) . ?
C3 C4 1.347(12) . ?
C4 C5 1.322(12) . ?
C5 C6 1.388(10) . ?
C7 C8 1.373(9) . ?
C7 C12 1.380(10) . ?
C8 C9 1.371(11) . ?
P2 C25 1.817(7) . ?
P2 C31 1.828(7) . ?
P2 C19 1.843(7) . ?
C9 C10 1.356(12) . ?
C10 C11 1.354(11) . ?
C11 C12 1.391(10) . ?
C13 C14 1.381(9) . ?
C13 C18 1.416(9) . ?
C14 C15 1.379(9) . ?
C15 C16 1.368(10) . ?
C16 C17 1.389(11) . ?
C17 C18 1.355(9) . ?
C19 C20 1.367(9) . ?
C19 C24 1.379(9) . ?
C20 C21 1.393(9) . ?
C21 C22 1.351(10) . ?
C22 C23 1.363(10) . ?
C23 C24 1.389(9) . ?
C25 C26 1.360(9) . ?
C25 C30 1.384(9) . ?
C26 C27 1.391(10) . ?
C27 C28 1.344(11) . ?
C28 C29 1.345(11) . ?
C29 C30 1.379(10) . ?
C31 C36 1.381(9) . ?
C31 C32 1.387(9) . ?
C32 C33 1.392(10) . ?
C33 C34 1.363(11) . ?
C34 C35 1.371(10) . ?
C35 C36 1.394(10) . ?
O1 C43 1.293(8) . ?
N1 N2 1.248(7) . ?
N1 C38 1.399(8) . ?
N2 C44 1.449(7) . ?
Cl2 C41 1.724(8) . ?
C37 C38 1.389(9) . ?
C37 C42 1.394(9) . ?
C42 C41 1.389(11) . ?
C41 C40 1.352(11) . ?
C40 C39 1.368(9) . ?
C39 C38 1.391(9) . ?
C44 C45 1.386(9) . ?
C44 C43 1.409(8) . ?
C43 C48 1.421(8) . ?
C48 C47 1.344(10) . ?
C47 C46 1.414(11) . ?
C46 C45 1.371(8) . ?
C46 C49 1.502(10) . ?
